data_1510551
loop_
_publ_author_name
'Jansen, M.'
'Mudring, A.V.'

_publ_section_title
;
 Gemischte Alkalimetallauridaurate der Zusammensetzung Rb7-x Csx Au5O2
;
_journal_name_full 'Zeitschrift fuer Anorganische und Allgemeine Chemie'
_journal_page_first 2200
_journal_page_last 2200
_journal_volume 628
_journal_year 2002
_chemical_formula_sum 'Au5 Cs3.68 O2 Rb3.32'
_chemical_name_systematic 'Cs3 (Au O2) (Cs0.68 Rb3.32 Au4)'
_space_group_IT_number 71
_symmetry_space_group_name_Hall '-I 2 2'
_symmetry_space_group_name_H-M 'I m m m'
_cell_angle_alpha 90
_cell_angle_beta 90
_cell_angle_gamma 90
_cell_formula_units_Z 2
_cell_length_a 5.802
_cell_length_b 9.441
_cell_length_c 17.078
_cell_volume 935.476
_citation_journal_id_ASTM ZAACAB
_cod_data_source_file gold_654.cif
_cod_data_source_block Au5Cs3.68O2Rb3.32
_cod_original_cell_volume 935.4761
_cod_database_code 1510551

loop_
_symmetry_equiv_pos_as_xyz
x,y,z
-x,-y,z
x,-y,-z
-x,y,-z
-x,-y,-z
x,y,-z
-x,y,z
x,-y,z
x+1/2,y+1/2,z+1/2
-x+1/2,-y+1/2,z+1/2
x+1/2,-y+1/2,-z+1/2
-x+1/2,y+1/2,-z+1/2
-x+1/2,-y+1/2,-z+1/2
x+1/2,y+1/2,-z+1/2
-x+1/2,y+1/2,z+1/2
x+1/2,-y+1/2,z+1/2

loop_
_atom_site_label
_atom_site_type_symbol
_atom_site_fract_x
_atom_site_fract_y
_atom_site_fract_z
_atom_site_occupancy
_atom_site_U_iso_or_equiv
Au2 Au-1 0 0 0.348 1 0.0
Cs1 Cs+1 0.5 0 0.5 1 0.0
Au1 Au+1 0 0 0 1 0.0
Cs3 Cs+1 0 0.222 0.166 0.17 0.0
Au3 Au-1 0.5 0 0.193 1 0.0
Cs2 Cs+1 0 0.289 0.5 1 0.0
O1 O-2 0 0.22 0 1 0.0
Rb1 Rb+1 0 0.222 0.166 0.83 0.0
